data_4346674
loop_
_publ_author_name
'Wang, Juan-Juan'
'Sun, Juan'
'Yang, Meng'
'Li, Li-Cun'

_publ_section_title
;
 Tuning Magnetic Relaxation in a Tb-Nitronyl Nitroxide Complex by Using
 Cocrystalline Paramagnetic Complex.
;
_journal_issue 23
_journal_name_full 'Inorganic chemistry'
_journal_page_first 11307
_journal_page_last 11313
_journal_paper_doi 10.1021/acs.inorgchem.5b01915
_journal_volume 54
_journal_year 2015
_chemical_formula_moiety '2(C41 H35 F18 N6 O14 Tb), C36 H34 Cu F12 N6 O'
_chemical_formula_sum 'C118 H104 Cu F48 N18 O40 Tb2'
_chemical_formula_weight 3707.61
_space_group_IT_number 2
_space_group_name_Hall '-P 1'
_space_group_name_H-M_alt 'P -1'
_symmetry_cell_setting triclinic
_symmetry_space_group_name_Hall '-P 1'
_symmetry_space_group_name_H-M 'P -1'
_atom_sites_solution_hydrogens geom
_atom_sites_solution_primary direct
_atom_sites_solution_secondary difmap
_audit_creation_method SHELXL-97
_cell_angle_alpha 109.99(3)
_cell_angle_beta 97.14(3)
_cell_angle_gamma 90.58(3)
_cell_formula_units_Z 1
_cell_length_a 11.444(2)
_cell_length_b 17.992(4)
_cell_length_c 18.959(4)
_cell_measurement_reflns_used 8498
_cell_measurement_temperature 113(2)
_cell_measurement_theta_max 27.8664
_cell_measurement_theta_min 1.3504
_cell_volume 3634.2(15)
_computing_cell_refinement 'CrystalClear (Rigaku Inc., 2008)'
_computing_data_collection 'CrystalClear (Rigaku Inc., 2008)'
_computing_data_reduction 'CrystalClear (Rigaku Inc., 2008)'
_computing_molecular_graphics 'Bruker SHELXTL'
_computing_publication_material 'Bruker SHELXTL'
_computing_structure_refinement 'SHELXL-97 (Sheldrick, 1997)'
_computing_structure_solution 'SHELXS-97 (Sheldrick, 1990)'
_diffrn_ambient_temperature 113(2)
_diffrn_detector_area_resol_mean 28.5714
_diffrn_measured_fraction_theta_full 0.981
_diffrn_measured_fraction_theta_max 0.981
_diffrn_measurement_device_type 'CCD area detector'
_diffrn_measurement_method 'profile data from \w-scans'
_diffrn_radiation_monochromator graphite
_diffrn_radiation_source 'fine-focus sealed tube'
_diffrn_radiation_type MoK\a
_diffrn_radiation_wavelength 0.71073
_diffrn_reflns_av_R_equivalents 0.0949
_diffrn_reflns_av_sigmaI/netI 0.1614
_diffrn_reflns_limit_h_max 14
_diffrn_reflns_limit_h_min -15
_diffrn_reflns_limit_k_max 22
_diffrn_reflns_limit_k_min -23
_diffrn_reflns_limit_l_max 24
_diffrn_reflns_limit_l_min -24
_diffrn_reflns_number 37469
_diffrn_reflns_theta_full 27.90
_diffrn_reflns_theta_max 27.90
_diffrn_reflns_theta_min 1.15
_diffrn_standards_decay_% 0
_diffrn_standards_interval_count 0
_diffrn_standards_interval_time 0
_diffrn_standards_number 0
_exptl_absorpt_coefficient_mu 1.253
_exptl_absorpt_correction_T_max 0.713
_exptl_absorpt_correction_T_min 0.653
_exptl_absorpt_correction_type multi-scan
_exptl_absorpt_process_details SADABS
_exptl_crystal_colour green
_exptl_crystal_density_diffrn 1.694
_exptl_crystal_density_meas ?
_exptl_crystal_density_method 'not measured'
_exptl_crystal_description elongate
_exptl_crystal_F_000 1849
_exptl_crystal_size_max 0.45
_exptl_crystal_size_mid 0.29
_exptl_crystal_size_min 0.27
_refine_diff_density_max 2.475
_refine_diff_density_min -1.577
_refine_diff_density_rms 0.163
_refine_ls_extinction_method none
_refine_ls_goodness_of_fit_ref 1.013
_refine_ls_hydrogen_treatment mixed
_refine_ls_matrix_type full
_refine_ls_number_parameters 1036
_refine_ls_number_reflns 17047
_refine_ls_number_restraints 0
_refine_ls_restrained_S_all 1.013
_refine_ls_R_factor_all 0.1311
_refine_ls_R_factor_gt 0.0850
_refine_ls_shift/su_max 0.001
_refine_ls_shift/su_mean 0.000
_refine_ls_structure_factor_coef Fsqd
_refine_ls_weighting_details 'calc w=1/[\s^2^(Fo^2^)+(0.1000P)^2^+0.0000P] where P=(Fo^2^+2Fc^2^)/3'
_refine_ls_weighting_scheme calc
_refine_ls_wR_factor_gt 0.1940
_refine_ls_wR_factor_ref 0.2300
_reflns_number_gt 11012
_reflns_number_total 17373
_reflns_threshold_expression >2sigma(I)
_cod_data_source_file ic5b01915_si_004.cif
_cod_data_source_block Cu-Tb
_cod_depositor_comments
;
The following automatic conversions were performed:

data item '_exptl_absorpt_correction_type' value 'Multi-scan' was
changed to 'multi-scan' in accordance with the
/home/saulius/struct/COD-crude-data/automatic-downloads/DataCite-retrospective/ACS/depositions/lib/dictionaries/cif_core.dic
dictionary named 'cif_core.dic' version 2.4.2 last updated on
2011-04-26.

data item '_symmetry_cell_setting' value 'Triclinic' was changed to
'triclinic' in accordance with the
/home/saulius/struct/COD-crude-data/automatic-downloads/DataCite-retrospective/ACS/depositions/lib/dictionaries/cif_core.dic
dictionary named 'cif_core.dic' version 2.4.2 last updated on
2011-04-26.

data item '_exptl_crystal_density_meas' value 'not measured' was
changed to '?' -- the value is perceived as not measured.

Automatic conversion script
Id: cif_fix_values 6909 2019-04-08 15:41:33Z antanas 
;
_cod_database_code 4346674

loop_
_symmetry_equiv_pos_as_xyz
'x, y, z'
'-x, -y, -z'

loop_
_atom_site_label
_atom_site_type_symbol
_atom_site_fract_x
_atom_site_fract_y
_atom_site_fract_z
_atom_site_U_iso_or_equiv
_atom_site_adp_type
_atom_site_occupancy
_atom_site_symmetry_multiplicity
_atom_site_calc_flag
_atom_site_refinement_flags
_atom_site_disorder_assembly
_atom_site_disorder_group
Tb1 Tb 0.19098(3) 0.17491(2) 0.83795(2) 0.02683(12) Uani 1 1 d . . .
Cu1 Cu 0.5000 0.5000 0.5000 0.0384(4) Uani 1 2 d S . .
F1 F 0.3544(9) 0.6095(5) 0.3308(5) 0.124(3) Uani 1 1 d U . .
F2 F 0.2175(7) 0.5202(5) 0.2722(5) 0.104(3) Uani 1 1 d . . .
F3 F 0.3765(12) 0.5102(8) 0.2532(7) 0.175(5) Uani 1 1 d U . .
F4 F 0.2056(6) 0.2715(4) 0.3203(3) 0.074(2) Uani 1 1 d . . .
F5 F 0.2148(5) 0.2956(3) 0.4396(3) 0.0561(15) Uani 1 1 d . . .
F6 F 0.3589(5) 0.2464(3) 0.3828(4) 0.0659(18) Uani 1 1 d . . .
F7 F -0.0627(6) -0.0652(4) 0.6770(5) 0.093(3) Uani 1 1 d . . .
F8 F -0.1395(7) -0.0336(4) 0.7771(5) 0.101(3) Uani 1 1 d . . .
F9 F -0.2297(5) -0.0164(4) 0.6821(5) 0.098(3) Uani 1 1 d . . .
F10 F -0.2388(7) 0.2479(5) 0.6919(6) 0.132(4) Uani 1 1 d . . .
F11 F -0.1331(8) 0.3341(5) 0.7793(5) 0.123(4) Uani 1 1 d . . .
F12 F -0.0785(8) 0.2898(6) 0.6739(6) 0.131(4) Uani 1 1 d . . .
F13 F 0.3186(7) 0.4311(5) 0.8243(5) 0.104(3) Uani 1 1 d . . .
F14 F 0.4507(9) 0.4696(4) 0.9154(5) 0.126(4) Uani 1 1 d . . .
F15 F 0.4803(9) 0.3808(5) 0.8167(6) 0.139(4) Uani 1 1 d . . .
F16 F 0.5391(7) 0.3364(6) 1.0887(4) 0.128(4) Uani 1 1 d . . .
F17 F 0.3780(6) 0.3116(5) 1.1186(3) 0.083(2) Uani 1 1 d . . .
F18 F 0.4745(8) 0.2183(5) 1.0646(4) 0.112(3) Uani 1 1 d . . .
F19 F 0.6308(5) 0.2060(4) 0.8782(4) 0.082(2) Uani 1 1 d . . .
F20 F 0.6714(5) 0.0850(4) 0.8499(4) 0.0638(17) Uani 1 1 d . . .
F21 F 0.5961(5) 0.1272(4) 0.7630(4) 0.0675(18) Uani 1 1 d . . .
F22 F 0.3136(6) 0.0142(4) 1.0053(3) 0.0738(19) Uani 1 1 d . . .
F23 F 0.4148(6) -0.0664(4) 0.9305(4) 0.0746(19) Uani 1 1 d . . .
F24 F 0.2296(6) -0.0674(4) 0.9006(4) 0.0750(19) Uani 1 1 d . . .
O1 O 1.0117(6) 0.3897(5) 0.3712(5) 0.068(2) Uani 1 1 d . . .
O2 O 0.6189(5) 0.4253(4) 0.4062(4) 0.0474(16) Uani 1 1 d . . .
O3 O 0.4213(5) 0.5396(4) 0.4242(3) 0.0423(15) Uani 1 1 d . . .
O4 O 0.4017(5) 0.4033(4) 0.4626(3) 0.0410(14) Uani 1 1 d . . .
O5 O 0.8971(9) 0.0881(6) 0.4969(7) 0.113(4) Uani 1 1 d . . .
O6 O 0.7259(9) 0.1107(5) 0.5255(6) 0.090(3) Uani 1 1 d . . .
O7B O 0.5110(10) 0.0323(6) 0.5768(6) 0.116(4) Uani 0.60 1 d P A 2
O8 O 0.1958(5) 0.1209(3) 0.7068(3) 0.0361(13) Uani 1 1 d . A .
O9 O 0.0372(5) 0.0750(3) 0.7840(3) 0.0338(13) Uani 1 1 d . . .
O10 O 0.0371(5) 0.2321(3) 0.7835(3) 0.0343(13) Uani 1 1 d . . .
O11 O 0.2768(5) 0.2981(3) 0.8465(3) 0.0369(13) Uani 1 1 d . . .
O12 O 0.2970(5) 0.2329(3) 0.9626(3) 0.0349(13) Uani 1 1 d . . .
O13 O 0.2426(5) 0.0706(3) 0.8803(3) 0.0353(13) Uani 1 1 d . . .
O14 O 0.3926(5) 0.1528(3) 0.8228(3) 0.0338(13) Uani 1 1 d . . .
O15 O 0.4779(9) -0.2353(5) 0.7525(5) 0.089(3) Uani 1 1 d . . .
O16 O 0.2894(9) -0.2320(5) 0.7617(5) 0.084(3) Uani 1 1 d . . .
O17 O 0.0462(5) 0.2125(3) 0.9211(3) 0.0313(12) Uani 1 1 d . . .
O18 O 0.1093(6) 0.3641(4) 1.1751(3) 0.0542(18) Uani 1 1 d . . .
O19 O 0.1527(7) 0.5845(4) 0.9122(4) 0.068(2) Uani 1 1 d . . .
O20 O 0.2705(8) 0.6296(4) 1.0172(5) 0.076(2) Uani 1 1 d . . .
N1 N 0.9078(7) 0.4131(5) 0.3710(5) 0.0473(19) Uani 1 1 d . . .
N2 N 0.7235(6) 0.4317(4) 0.3883(4) 0.0380(16) Uani 1 1 d . . .
N3 N 0.8125(10) 0.1277(5) 0.5029(5) 0.063(3) Uani 1 1 d . . .
N4 N 0.4191(7) 0.0703(5) 0.5971(5) 0.053(2) Uani 1 1 d . . .
N5 N 0.2746(6) 0.1109(4) 0.6591(4) 0.0314(15) Uani 1 1 d . . .
N6 N 0.3805(11) -0.2067(6) 0.7481(5) 0.067(3) Uani 1 1 d . . .
N7 N 0.0807(6) 0.3055(4) 1.1142(4) 0.0362(16) Uani 1 1 d . . .
N8 N 0.0479(6) 0.2356(4) 0.9933(4) 0.0345(16) Uani 1 1 d . . .
N9 N 0.2008(8) 0.5801(5) 0.9714(5) 0.050(2) Uani 1 1 d . . .
C1 C 0.8146(8) 0.3223(5) 0.4271(5) 0.0372(19) Uani 1 1 d . . .
C2 C 0.9108(8) 0.2762(6) 0.4229(6) 0.051(2) Uani 1 1 d . . .
H2 H 0.9759 0.2876 0.4026 0.061 Uiso 1 1 calc R . .
C3 C 0.9104(10) 0.2131(6) 0.4487(6) 0.061(3) Uani 1 1 d . . .
H3 H 0.9752 0.1820 0.4460 0.073 Uiso 1 1 calc R . .
C4 C 0.8142(9) 0.1964(6) 0.4784(5) 0.048(2) Uani 1 1 d . . .
C5 C 0.7222(10) 0.2427(6) 0.4855(7) 0.063(3) Uani 1 1 d . . .
H5 H 0.6597 0.2324 0.5085 0.075 Uiso 1 1 calc R . .
C6 C 0.7186(10) 0.3056(6) 0.4591(7) 0.062(3) Uani 1 1 d . . .
H6 H 0.6532 0.3362 0.4626 0.074 Uiso 1 1 calc R . .
C7 C 0.8140(7) 0.3877(5) 0.3977(5) 0.0344(18) Uani 1 1 d . . .
C8 C 0.7437(8) 0.4797(5) 0.3390(5) 0.041(2) Uani 1 1 d . . .
C9 C 0.9355(10) 0.5544(6) 0.4189(7) 0.068(3) Uani 1 1 d . . .
H9A H 0.8979 0.5578 0.4623 0.102 Uiso 1 1 calc R . .
H9B H 0.9271 0.6027 0.4083 0.102 Uiso 1 1 calc R . .
H9C H 1.0178 0.5462 0.4290 0.102 Uiso 1 1 calc R . .
C10 C 0.6850(9) 0.5587(5) 0.3648(6) 0.053(3) Uani 1 1 d . . .
H10A H 0.6013 0.5491 0.3601 0.080 Uiso 1 1 calc R . .
H10B H 0.7018 0.5889 0.3339 0.080 Uiso 1 1 calc R . .
H10C H 0.7151 0.5878 0.4168 0.080 Uiso 1 1 calc R . .
C11 C 0.6864(10) 0.4294(6) 0.2605(6) 0.059(3) Uani 1 1 d . . .
H11A H 0.7162 0.3775 0.2471 0.088 Uiso 1 1 calc R . .
H11B H 0.7040 0.4534 0.2246 0.088 Uiso 1 1 calc R . .
H11C H 0.6025 0.4255 0.2598 0.088 Uiso 1 1 calc R . .
C12 C 0.8786(8) 0.4857(6) 0.3512(6) 0.045(2) Uani 1 1 d . . .
C13 C 0.9356(11) 0.4826(8) 0.2815(7) 0.075(4) Uani 1 1 d . . .
H13A H 1.0190 0.4777 0.2913 0.113 Uiso 1 1 calc R . .
H13B H 0.9217 0.5304 0.2707 0.113 Uiso 1 1 calc R . .
H13C H 0.9019 0.4379 0.2389 0.113 Uiso 1 1 calc R . .
C14 C 0.3073(12) 0.5426(8) 0.3170(8) 0.080(4) Uani 1 1 d . . .
C15 C 0.3484(8) 0.4995(5) 0.3696(5) 0.039(2) Uani 1 1 d . . .
C16 C 0.2997(8) 0.4222(5) 0.3538(5) 0.043(2) Uani 1 1 d . . .
H16 H 0.2449 0.3993 0.3109 0.052 Uiso 1 1 calc R . .
C17 C 0.3323(7) 0.3804(5) 0.4012(5) 0.0355(19) Uani 1 1 d . . .
C18 C 0.2764(8) 0.2979(6) 0.3848(5) 0.043(2) Uani 1 1 d . . .
C19 C 0.3585(8) -0.0109(5) 0.6723(5) 0.0358(19) Uani 1 1 d . . .
C20 C 0.4665(8) -0.0460(5) 0.6783(5) 0.043(2) Uani 1 1 d . A .
H20 H 0.5329 -0.0265 0.6651 0.052 Uiso 1 1 calc R . .
C21 C 0.4746(10) -0.1096(6) 0.7040(6) 0.055(3) Uani 1 1 d . . .
H21 H 0.5463 -0.1324 0.7088 0.066 Uiso 1 1 calc R A .
C22 C 0.3752(10) -0.1386(5) 0.7224(5) 0.048(2) Uani 1 1 d . A .
C23 C 0.2693(9) -0.1042(6) 0.7177(5) 0.047(2) Uani 1 1 d . . .
H23 H 0.2035 -0.1243 0.7309 0.057 Uiso 1 1 calc R A .
C24 C 0.2597(8) -0.0398(5) 0.6937(5) 0.039(2) Uani 1 1 d . A .
H24 H 0.1882 -0.0160 0.6917 0.047 Uiso 1 1 calc R . .
C25 C 0.3510(8) 0.0558(5) 0.6451(5) 0.0369(19) Uani 1 1 d . A .
C26 C 0.2749(9) 0.1605(7) 0.6106(6) 0.056(3) Uani 1 1 d . A .
C27 C 0.3853(11) 0.1427(7) 0.5784(8) 0.075(4) Uani 1 1 d . A .
C28 C 0.2243(12) 0.2353(7) 0.6386(7) 0.081(4) Uani 1 1 d U . .
H28A H 0.1441 0.2273 0.6457 0.121 Uiso 1 1 calc R A .
H28B H 0.2260 0.2622 0.6029 0.121 Uiso 1 1 calc R . .
H28C H 0.2686 0.2667 0.6861 0.121 Uiso 1 1 calc R . .
C29 C 0.1800(14) 0.1093(9) 0.5369(8) 0.106(5) Uani 1 1 d U . .
H29A H 0.2216 0.0828 0.4951 0.159 Uiso 1 1 calc R A .
H29B H 0.1266 0.1444 0.5231 0.159 Uiso 1 1 calc R . .
H29C H 0.1363 0.0707 0.5494 0.159 Uiso 1 1 calc R . .
C30 C 0.4769(15) 0.2152(10) 0.6466(10) 0.122(6) Uani 1 1 d U . .
H30A H 0.4333 0.2443 0.6864 0.184 Uiso 1 1 calc R A .
H30B H 0.5077 0.2506 0.6244 0.184 Uiso 1 1 calc R . .
H30C H 0.5408 0.1913 0.6670 0.184 Uiso 1 1 calc R . .
C31 C 0.4154(14) 0.1457(10) 0.5108(9) 0.107(5) Uani 1 1 d U . .
H31A H 0.4923 0.1260 0.5039 0.161 Uiso 1 1 calc R A .
H31B H 0.4158 0.1994 0.5120 0.161 Uiso 1 1 calc R . .
H31C H 0.3588 0.1136 0.4695 0.161 Uiso 1 1 calc R . .
C32 C -0.1230(8) -0.0125(6) 0.7199(7) 0.056(3) Uani 1 1 d . . .
C33 C -0.0615(7) 0.0712(5) 0.7445(5) 0.038(2) Uani 1 1 d . . .
C34 C -0.1160(8) 0.1300(6) 0.7253(5) 0.044(2) Uani 1 1 d . . .
H34 H -0.1906 0.1188 0.6972 0.053 Uiso 1 1 calc R . .
C35 C -0.0642(7) 0.2063(5) 0.7463(4) 0.0363(19) Uani 1 1 d . . .
C36 C -0.1310(9) 0.2681(7) 0.7237(7) 0.058(3) Uani 1 1 d . . .
C37 C 0.4051(10) 0.4065(6) 0.8622(7) 0.056(3) Uani 1 1 d . . .
C38 C 0.3617(8) 0.3421(5) 0.8898(5) 0.038(2) Uani 1 1 d . . .
C39 C 0.4185(8) 0.3390(5) 0.9569(5) 0.043(2) Uani 1 1 d . . .
H39 H 0.4835 0.3736 0.9817 0.052 Uiso 1 1 calc R . .
C40 C 0.3810(7) 0.2852(5) 0.9886(5) 0.0373(19) Uani 1 1 d . . .
C41 C 0.4478(9) 0.2873(6) 1.0666(6) 0.050(2) Uani 1 1 d . . .
C42 C 0.3256(9) -0.0190(6) 0.9331(6) 0.048(2) Uani 1 1 d . . .
C43 C 0.3398(7) 0.0413(5) 0.8947(4) 0.0339(18) Uani 1 1 d . . .
C44 C 0.4523(7) 0.0605(5) 0.8820(5) 0.0367(19) Uani 1 1 d . . .
H44 H 0.5172 0.0362 0.8971 0.044 Uiso 1 1 calc R . .
C45 C 0.4678(7) 0.1157(5) 0.8471(5) 0.0357(19) Uani 1 1 d . . .
C46 C 0.5926(8) 0.1323(6) 0.8344(6) 0.046(2) Uani 1 1 d . . .
C47 C 0.1180(7) 0.3762(5) 1.0239(4) 0.0334(18) Uani 1 1 d . . .
C48 C 0.1936(8) 0.4375(5) 1.0761(5) 0.041(2) Uani 1 1 d . . .
H48 H 0.2255 0.4338 1.1223 0.050 Uiso 1 1 calc R . .
C49 C 0.2205(8) 0.5036(5) 1.0583(5) 0.041(2) Uani 1 1 d . . .
H49 H 0.2710 0.5445 1.0923 0.049 Uiso 1 1 calc R . .
C50 C 0.1722(8) 0.5085(5) 0.9898(5) 0.041(2) Uani 1 1 d . . .
C51 C 0.0993(8) 0.4491(5) 0.9379(5) 0.039(2) Uani 1 1 d . . .
H51 H 0.0688 0.4531 0.8916 0.046 Uiso 1 1 calc R . .
C52 C 0.0714(7) 0.3826(5) 0.9554(4) 0.0355(19) Uani 1 1 d . . .
H52 H 0.0210 0.3421 0.9208 0.043 Uiso 1 1 calc R . .
C53 C 0.0844(7) 0.3074(5) 1.0435(4) 0.0337(18) Uani 1 1 d . . .
C54 C -0.0092(7) 0.1864(5) 1.0304(5) 0.0336(18) Uani 1 1 d . . .
C55 C 0.0506(8) 0.2243(5) 1.1130(5) 0.039(2) Uani 1 1 d . . .
C56 C 0.0105(11) 0.0991(5) 0.9912(6) 0.060(3) Uani 1 1 d . . .
H56A H -0.0320 0.0812 0.9408 0.090 Uiso 1 1 calc R . .
H56B H -0.0174 0.0688 1.0193 0.090 Uiso 1 1 calc R . .
H56C H 0.0931 0.0923 0.9886 0.090 Uiso 1 1 calc R . .
C57 C -0.1424(8) 0.2022(6) 1.0198(6) 0.048(2) Uani 1 1 d . . .
H57A H -0.1549 0.2549 1.0520 0.073 Uiso 1 1 calc R . .
H57B H -0.1875 0.1647 1.0328 0.073 Uiso 1 1 calc R . .
H57C H -0.1672 0.1968 0.9679 0.073 Uiso 1 1 calc R . .
C58 C 0.1668(9) 0.1898(7) 1.1277(5) 0.058(3) Uani 1 1 d . . .
H58A H 0.2045 0.1747 1.0828 0.087 Uiso 1 1 calc R . .
H58B H 0.1532 0.1440 1.1414 0.087 Uiso 1 1 calc R . .
H58C H 0.2166 0.2286 1.1683 0.087 Uiso 1 1 calc R . .
C59 C -0.0254(9) 0.2291(6) 1.1748(5) 0.056(3) Uani 1 1 d . . .
H59A H 0.0179 0.2583 1.2234 0.084 Uiso 1 1 calc R . .
H59B H -0.0463 0.1766 1.1730 0.084 Uiso 1 1 calc R . .
H59C H -0.0958 0.2555 1.1669 0.084 Uiso 1 1 calc R . .
O7A O 0.5110(10) 0.0323(6) 0.5768(6) 0.116(4) Uani 0.40 1 d P A 1

loop_
_atom_site_aniso_label
_atom_site_aniso_U_11
_atom_site_aniso_U_22
_atom_site_aniso_U_33
_atom_site_aniso_U_23
_atom_site_aniso_U_13
_atom_site_aniso_U_12
Tb1 0.02716(19) 0.0270(2) 0.02696(19) 0.01097(15) 0.00117(13) 0.00193(14)
Cu1 0.0390(8) 0.0395(9) 0.0404(8) 0.0211(7) -0.0021(6) 0.0001(7)
F1 0.179(7) 0.087(5) 0.107(5) 0.068(5) -0.069(5) -0.037(5)
F2 0.081(5) 0.133(7) 0.120(6) 0.097(6) -0.056(5) -0.038(5)
F3 0.196(9) 0.205(9) 0.167(8) 0.125(7) 0.009(7) 0.026(7)
F4 0.105(5) 0.049(4) 0.055(4) 0.016(3) -0.032(3) -0.025(3)
F5 0.060(4) 0.053(4) 0.057(4) 0.020(3) 0.015(3) -0.011(3)
F6 0.065(4) 0.043(3) 0.089(5) 0.019(3) 0.017(3) 0.020(3)
F7 0.060(4) 0.043(4) 0.134(7) -0.025(4) 0.017(4) -0.002(3)
F8 0.107(6) 0.072(5) 0.128(7) 0.045(5) 0.007(5) -0.041(4)
F9 0.043(4) 0.069(5) 0.154(7) 0.019(5) -0.028(4) -0.013(3)
F10 0.071(5) 0.097(6) 0.223(10) 0.078(7) -0.064(6) 0.008(4)
F11 0.161(8) 0.088(6) 0.095(6) 0.013(5) -0.027(6) 0.074(6)
F12 0.123(7) 0.172(9) 0.174(9) 0.147(8) 0.041(7) 0.067(7)
F13 0.095(6) 0.107(6) 0.149(8) 0.104(6) -0.010(5) -0.013(5)
F14 0.204(10) 0.071(5) 0.097(6) 0.040(5) -0.027(6) -0.082(6)
F15 0.159(8) 0.090(6) 0.222(11) 0.083(7) 0.143(9) 0.028(6)
F16 0.099(6) 0.209(10) 0.067(5) 0.063(6) -0.055(4) -0.097(6)
F17 0.091(5) 0.116(6) 0.042(3) 0.028(4) 0.007(3) 0.023(5)
F18 0.162(8) 0.085(6) 0.065(4) 0.014(4) -0.041(5) 0.049(6)
F19 0.042(3) 0.056(4) 0.122(6) -0.002(4) 0.011(4) -0.010(3)
F20 0.034(3) 0.074(4) 0.095(5) 0.043(4) 0.010(3) 0.018(3)
F21 0.039(3) 0.101(5) 0.072(4) 0.040(4) 0.017(3) 0.004(3)
F22 0.099(5) 0.090(5) 0.049(4) 0.044(3) 0.015(3) 0.019(4)
F23 0.079(5) 0.063(4) 0.101(5) 0.052(4) 0.017(4) 0.030(4)
F24 0.079(5) 0.060(4) 0.100(5) 0.055(4) -0.016(4) -0.020(3)
O1 0.047(4) 0.082(6) 0.097(6) 0.053(5) 0.034(4) 0.023(4)
O2 0.040(3) 0.048(4) 0.065(4) 0.029(3) 0.018(3) 0.009(3)
O3 0.036(3) 0.042(4) 0.047(4) 0.019(3) -0.009(3) 0.000(3)
O4 0.040(3) 0.047(4) 0.038(3) 0.021(3) -0.003(3) -0.002(3)
O5 0.102(8) 0.088(7) 0.189(12) 0.102(8) 0.021(7) 0.014(6)
O6 0.109(8) 0.067(6) 0.119(8) 0.056(6) 0.040(6) 0.002(5)
O7B 0.141(9) 0.111(8) 0.149(10) 0.083(8) 0.096(8) 0.057(7)
O8 0.037(3) 0.040(3) 0.032(3) 0.012(3) 0.008(2) 0.010(3)
O9 0.031(3) 0.031(3) 0.037(3) 0.010(3) 0.000(2) -0.002(2)
O10 0.034(3) 0.032(3) 0.034(3) 0.009(2) 0.000(2) 0.008(2)
O11 0.034(3) 0.028(3) 0.051(4) 0.019(3) 0.000(3) 0.000(3)
O12 0.038(3) 0.033(3) 0.030(3) 0.009(2) -0.002(2) -0.003(3)
O13 0.036(3) 0.029(3) 0.042(3) 0.016(3) -0.003(2) 0.001(2)
O14 0.030(3) 0.033(3) 0.039(3) 0.013(3) 0.003(2) 0.003(2)
O15 0.125(8) 0.063(6) 0.101(7) 0.049(5) 0.031(6) 0.036(6)
O16 0.120(8) 0.051(5) 0.096(7) 0.039(5) 0.029(6) -0.004(5)
O17 0.040(3) 0.028(3) 0.023(3) 0.006(2) 0.002(2) 0.000(2)
O18 0.078(5) 0.045(4) 0.032(3) 0.002(3) 0.012(3) -0.011(4)
O19 0.090(6) 0.054(5) 0.066(5) 0.033(4) -0.002(4) -0.009(4)
O20 0.089(6) 0.045(4) 0.095(6) 0.034(4) -0.012(5) -0.025(4)
N1 0.046(5) 0.051(5) 0.058(5) 0.031(4) 0.021(4) 0.013(4)
N2 0.041(4) 0.030(4) 0.047(4) 0.017(3) 0.013(3) 0.000(3)
N3 0.081(7) 0.039(5) 0.067(6) 0.025(5) -0.013(5) 0.000(5)
N4 0.057(5) 0.047(5) 0.072(6) 0.030(4) 0.040(4) 0.027(4)
N5 0.033(4) 0.033(4) 0.027(3) 0.009(3) 0.006(3) 0.005(3)
N6 0.116(9) 0.041(5) 0.049(5) 0.017(4) 0.021(6) 0.021(6)
N7 0.051(4) 0.029(4) 0.027(3) 0.007(3) 0.006(3) -0.001(3)
N8 0.042(4) 0.026(4) 0.034(4) 0.011(3) 0.000(3) 0.000(3)
N9 0.056(5) 0.034(5) 0.061(5) 0.018(4) 0.012(4) -0.001(4)
C1 0.042(5) 0.029(5) 0.038(5) 0.010(4) 0.002(4) 0.000(4)
C2 0.038(5) 0.049(6) 0.070(7) 0.029(5) 0.002(5) -0.002(4)
C3 0.051(6) 0.052(7) 0.080(8) 0.027(6) -0.003(6) 0.008(5)
C4 0.065(6) 0.035(5) 0.045(5) 0.019(4) -0.007(5) -0.006(5)
C5 0.072(7) 0.050(7) 0.087(8) 0.040(6) 0.040(6) 0.016(6)
C6 0.065(7) 0.051(7) 0.090(9) 0.042(6) 0.034(6) 0.017(6)
C7 0.036(4) 0.033(5) 0.034(4) 0.010(4) 0.009(3) 0.005(4)
C8 0.048(5) 0.030(5) 0.044(5) 0.012(4) 0.005(4) -0.003(4)
C9 0.068(7) 0.057(7) 0.079(8) 0.031(6) -0.010(6) -0.015(6)
C10 0.055(6) 0.040(6) 0.068(7) 0.024(5) 0.009(5) -0.001(5)
C11 0.082(8) 0.037(6) 0.058(6) 0.023(5) -0.011(6) -0.014(5)
C12 0.047(5) 0.038(5) 0.054(6) 0.019(4) 0.017(4) 0.000(4)
C13 0.085(9) 0.086(9) 0.080(9) 0.049(7) 0.043(7) 0.023(7)
C14 0.091(10) 0.075(9) 0.078(8) 0.052(7) -0.043(7) -0.036(7)
C15 0.038(5) 0.042(5) 0.040(5) 0.017(4) 0.001(4) 0.007(4)
C16 0.041(5) 0.039(5) 0.044(5) 0.015(4) -0.012(4) -0.004(4)
C17 0.029(4) 0.041(5) 0.033(4) 0.008(4) 0.004(3) 0.006(4)
C18 0.049(5) 0.039(5) 0.040(5) 0.014(4) -0.005(4) 0.005(4)
C19 0.049(5) 0.024(4) 0.031(4) 0.003(3) 0.010(4) 0.003(4)
C20 0.051(5) 0.028(5) 0.056(6) 0.015(4) 0.022(4) 0.004(4)
C21 0.061(6) 0.045(6) 0.062(7) 0.015(5) 0.026(5) 0.016(5)
C22 0.073(7) 0.028(5) 0.046(5) 0.013(4) 0.015(5) 0.003(5)
C23 0.062(6) 0.042(6) 0.037(5) 0.011(4) 0.011(4) -0.015(5)
C24 0.044(5) 0.031(5) 0.040(5) 0.010(4) 0.004(4) 0.000(4)
C25 0.043(5) 0.025(4) 0.039(5) 0.004(4) 0.012(4) -0.003(4)
C26 0.069(7) 0.064(7) 0.059(6) 0.044(6) 0.031(5) 0.038(6)
C27 0.104(10) 0.049(7) 0.111(10) 0.052(7) 0.083(9) 0.041(7)
C28 0.099(7) 0.067(7) 0.100(8) 0.047(6) 0.047(6) 0.030(6)
C29 0.117(9) 0.112(9) 0.095(8) 0.054(7) -0.015(7) -0.014(7)
C30 0.110(9) 0.119(9) 0.143(10) 0.060(8) -0.006(7) -0.013(7)
C31 0.123(9) 0.122(9) 0.109(8) 0.068(7) 0.052(7) 0.032(7)
C32 0.028(5) 0.041(6) 0.079(8) 0.004(6) -0.010(5) -0.007(4)
C33 0.034(4) 0.030(5) 0.042(5) 0.004(4) 0.005(4) 0.004(4)
C34 0.035(5) 0.047(6) 0.046(5) 0.013(4) -0.004(4) 0.006(4)
C35 0.041(5) 0.037(5) 0.029(4) 0.007(4) 0.006(3) 0.010(4)
C36 0.051(6) 0.054(7) 0.070(7) 0.028(6) -0.008(5) 0.015(5)
C37 0.057(6) 0.036(6) 0.076(7) 0.021(5) 0.006(6) -0.014(5)
C38 0.042(5) 0.025(4) 0.047(5) 0.008(4) 0.013(4) 0.006(4)
C39 0.041(5) 0.035(5) 0.047(5) 0.006(4) 0.004(4) -0.011(4)
C40 0.032(4) 0.032(5) 0.042(5) 0.009(4) -0.006(4) 0.002(4)
C41 0.051(6) 0.047(6) 0.044(5) 0.014(5) -0.010(5) -0.003(5)
C42 0.049(6) 0.041(6) 0.058(6) 0.028(5) -0.008(5) -0.001(5)
C43 0.044(5) 0.028(4) 0.027(4) 0.009(3) -0.002(3) -0.002(4)
C44 0.033(4) 0.036(5) 0.038(4) 0.011(4) -0.001(3) 0.012(4)
C45 0.030(4) 0.033(5) 0.036(4) 0.004(4) -0.003(3) 0.000(4)
C46 0.034(5) 0.039(5) 0.060(6) 0.013(5) 0.000(4) 0.003(4)
C47 0.040(4) 0.027(4) 0.029(4) 0.001(3) 0.010(3) 0.005(4)
C48 0.044(5) 0.036(5) 0.037(5) 0.006(4) 0.001(4) 0.002(4)
C49 0.047(5) 0.026(5) 0.045(5) 0.008(4) 0.004(4) -0.004(4)
C50 0.047(5) 0.024(4) 0.051(5) 0.011(4) 0.011(4) 0.004(4)
C51 0.049(5) 0.031(5) 0.039(5) 0.016(4) 0.007(4) 0.004(4)
C52 0.044(5) 0.029(4) 0.028(4) 0.001(3) 0.008(3) -0.002(4)
C53 0.037(4) 0.034(5) 0.028(4) 0.007(4) 0.006(3) 0.000(4)
C54 0.045(5) 0.026(4) 0.035(4) 0.015(4) 0.010(4) 0.001(4)
C55 0.051(5) 0.035(5) 0.030(4) 0.009(4) 0.007(4) -0.001(4)
C56 0.096(9) 0.034(5) 0.056(6) 0.024(5) 0.013(6) 0.002(6)
C57 0.047(5) 0.045(6) 0.060(6) 0.029(5) 0.001(5) -0.005(4)
C58 0.062(7) 0.067(7) 0.044(5) 0.024(5) -0.006(5) -0.014(6)
C59 0.060(6) 0.074(8) 0.034(5) 0.019(5) 0.006(4) -0.023(6)
O7A 0.141(9) 0.111(8) 0.149(10) 0.083(8) 0.096(8) 0.057(7)

loop_
_atom_type_symbol
_atom_type_description
_atom_type_scat_dispersion_real
_atom_type_scat_dispersion_imag
_atom_type_scat_source
C C 0.0033 0.0016 'International Tables Vol C Tables 4.2.6.8 and 6.1.1.4'
H H 0.0000 0.0000 'International Tables Vol C Tables 4.2.6.8 and 6.1.1.4'
Cu Cu 0.3201 1.2651 'International Tables Vol C Tables 4.2.6.8 and 6.1.1.4'
F F 0.0171 0.0103 'International Tables Vol C Tables 4.2.6.8 and 6.1.1.4'
N N 0.0061 0.0033 'International Tables Vol C Tables 4.2.6.8 and 6.1.1.4'
O O 0.0106 0.0060 'International Tables Vol C Tables 4.2.6.8 and 6.1.1.4'
Tb Tb -0.1723 4.1537 'International Tables Vol C Tables 4.2.6.8 and 6.1.1.4'

loop_
_geom_angle_atom_site_label_1
_geom_angle_atom_site_label_2
_geom_angle_atom_site_label_3
_geom_angle
_geom_angle_site_symmetry_1
_geom_angle_site_symmetry_3
O13 Tb1 O8 103.6(2) . .
O13 Tb1 O10 145.6(2) . .
O8 Tb1 O10 74.83(18) . .
O13 Tb1 O11 137.41(19) . .
O8 Tb1 O11 92.7(2) . .
O10 Tb1 O11 76.5(2) . .
O13 Tb1 O9 73.42(19) . .
O8 Tb1 O9 71.4(2) . .
O10 Tb1 O9 73.6(2) . .
O11 Tb1 O9 148.9(2) . .
O13 Tb1 O17 91.43(19) . .
O8 Tb1 O17 137.53(18) . .
O10 Tb1 O17 70.86(19) . .
O11 Tb1 O17 102.72(19) . .
O9 Tb1 O17 75.46(18) . .
O13 Tb1 O14 72.8(2) . .
O8 Tb1 O14 74.11(19) . .
O10 Tb1 O14 135.8(2) . .
O11 Tb1 O14 74.33(19) . .
O9 Tb1 O14 123.41(18) . .
O17 Tb1 O14 148.09(18) . .
O13 Tb1 O12 73.23(19) . .
O8 Tb1 O12 148.4(2) . .
O10 Tb1 O12 125.75(18) . .
O11 Tb1 O12 72.6(2) . .
O9 Tb1 O12 133.5(2) . .
O17 Tb1 O12 73.92(18) . .
O14 Tb1 O12 74.97(19) . .
O4 Cu1 O4 179.997(2) . 2_666
O4 Cu1 O3 87.3(2) . 2_666
O4 Cu1 O3 92.7(2) 2_666 2_666
O4 Cu1 O3 92.7(2) . .
O4 Cu1 O3 87.3(2) 2_666 .
O3 Cu1 O3 179.999(1) 2_666 .
O4 Cu1 O2 83.0(2) . .
O4 Cu1 O2 97.0(2) 2_666 .
O3 Cu1 O2 92.0(2) 2_666 .
O3 Cu1 O2 88.0(2) . .
O4 Cu1 O2 97.0(2) . 2_666
O4 Cu1 O2 83.0(2) 2_666 2_666
O3 Cu1 O2 88.0(2) 2_666 2_666
O3 Cu1 O2 92.0(2) . 2_666
O2 Cu1 O2 179.999(1) . 2_666
N2 O2 Cu1 138.0(5) . .
C15 O3 Cu1 124.1(6) . .
C17 O4 Cu1 125.0(6) . .
N5 O8 Tb1 138.0(5) . .
C33 O9 Tb1 133.6(6) . .
C35 O10 Tb1 133.9(5) . .
C38 O11 Tb1 133.0(6) . .
C40 O12 Tb1 131.3(5) . .
C43 O13 Tb1 134.3(6) . .
C45 O14 Tb1 133.8(6) . .
N8 O17 Tb1 134.9(5) . .
O1 N1 C7 128.2(8) . .
O1 N1 C12 120.5(8) . .
C7 N1 C12 110.6(7) . .
O2 N2 C7 125.5(7) . .
O2 N2 C8 119.8(7) . .
C7 N2 C8 113.6(7) . .
O5 N3 O6 122.1(11) . .
O5 N3 C4 118.1(11) . .
O6 N3 C4 119.7(10) . .
O7B N4 C25 123.8(9) . .
O7B N4 C27 123.2(8) . .
C25 N4 C27 112.4(7) . .
C25 N5 O8 126.1(7) . .
C25 N5 C26 113.5(7) . .
O8 N5 C26 120.2(6) . .
O16 N6 O15 125.2(11) . .
O16 N6 C22 118.4(11) . .
O15 N6 C22 116.4(11) . .
O18 N7 C53 124.6(8) . .
O18 N7 C55 123.1(7) . .
C53 N7 C55 112.0(7) . .
O17 N8 C53 126.8(7) . .
O17 N8 C54 121.7(6) . .
C53 N8 C54 111.0(7) . .
O20 N9 O19 125.2(9) . .
O20 N9 C50 116.9(9) . .
O19 N9 C50 117.9(8) . .
C2 C1 C6 119.4(9) . .
C2 C1 C7 119.7(8) . .
C6 C1 C7 120.8(8) . .
C1 C2 C3 119.9(10) . .
C1 C2 H2 120.1 . .
C3 C2 H2 120.1 . .
C4 C3 C2 119.9(10) . .
C4 C3 H3 120.0 . .
C2 C3 H3 120.0 . .
C5 C4 C3 120.6(10) . .
C5 C4 N3 119.8(10) . .
C3 C4 N3 119.6(10) . .
C4 C5 C6 121.0(10) . .
C4 C5 H5 119.5 . .
C6 C5 H5 119.5 . .
C5 C6 C1 119.1(10) . .
C5 C6 H6 120.5 . .
C1 C6 H6 120.5 . .
N2 C7 N1 106.9(8) . .
N2 C7 C1 127.8(8) . .
N1 C7 C1 125.3(8) . .
N2 C8 C11 104.8(7) . .
N2 C8 C10 111.2(8) . .
C11 C8 C10 109.7(8) . .
N2 C8 C12 99.0(7) . .
C11 C8 C12 115.9(8) . .
C10 C8 C12 115.2(8) . .
C12 C9 H9A 109.5 . .
C12 C9 H9B 109.5 . .
H9A C9 H9B 109.5 . .
C12 C9 H9C 109.5 . .
H9A C9 H9C 109.5 . .
H9B C9 H9C 109.5 . .
C8 C10 H10A 109.5 . .
C8 C10 H10B 109.5 . .
H10A C10 H10B 109.5 . .
C8 C10 H10C 109.5 . .
H10A C10 H10C 109.5 . .
H10B C10 H10C 109.5 . .
C8 C11 H11A 109.5 . .
C8 C11 H11B 109.5 . .
H11A C11 H11B 109.5 . .
C8 C11 H11C 109.5 . .
H11A C11 H11C 109.5 . .
H11B C11 H11C 109.5 . .
N1 C12 C9 104.7(8) . .
N1 C12 C8 102.3(7) . .
C9 C12 C8 115.8(8) . .
N1 C12 C13 109.0(8) . .
C9 C12 C13 109.2(9) . .
C8 C12 C13 114.9(9) . .
C12 C13 H13A 109.5 . .
C12 C13 H13B 109.5 . .
H13A C13 H13B 109.5 . .
C12 C13 H13C 109.5 . .
H13A C13 H13C 109.5 . .
H13B C13 H13C 109.5 . .
F2 C14 F1 120.6(11) . .
F2 C14 F3 88.8(11) . .
F1 C14 F3 89.8(12) . .
F2 C14 C15 120.9(11) . .
F1 C14 C15 117.0(9) . .
F3 C14 C15 103.7(11) . .
O3 C15 C16 128.5(8) . .
O3 C15 C14 113.2(9) . .
C16 C15 C14 118.3(8) . .
C17 C16 C15 120.9(8) . .
C17 C16 H16 119.6 . .
C15 C16 H16 119.6 . .
O4 C17 C16 127.8(9) . .
O4 C17 C18 111.7(8) . .
C16 C17 C18 120.4(7) . .
F4 C18 F6 107.9(8) . .
F4 C18 F5 107.7(8) . .
F6 C18 F5 105.4(8) . .
F4 C18 C17 113.2(8) . .
F6 C18 C17 110.5(8) . .
F5 C18 C17 111.8(7) . .
C24 C19 C20 119.3(8) . .
C24 C19 C25 120.9(8) . .
C20 C19 C25 119.8(8) . .
C21 C20 C19 120.2(9) . .
C21 C20 H20 119.9 . .
C19 C20 H20 119.9 . .
C22 C21 C20 119.4(9) . .
C22 C21 H21 120.3 . .
C20 C21 H21 120.3 . .
C23 C22 C21 121.0(9) . .
C23 C22 N6 118.4(10) . .
C21 C22 N6 120.6(10) . .
C22 C23 C24 120.7(9) . .
C22 C23 H23 119.7 . .
C24 C23 H23 119.7 . .
C23 C24 C19 119.4(8) . .
C23 C24 H24 120.3 . .
C19 C24 H24 120.3 . .
N5 C25 N4 106.7(8) . .
N5 C25 C19 127.1(8) . .
N4 C25 C19 126.1(8) . .
C28 C26 C27 128.5(11) . .
C28 C26 N5 115.4(8) . .
C27 C26 N5 103.2(8) . .
C28 C26 C29 103.9(10) . .
C27 C26 C29 100.2(10) . .
N5 C26 C29 101.4(9) . .
C31 C27 C26 129.8(13) . .
C31 C27 N4 116.1(10) . .
C26 C27 N4 101.8(8) . .
C31 C27 C30 103.9(12) . .
C26 C27 C30 99.0(10) . .
N4 C27 C30 101.6(11) . .
C26 C28 H28A 109.5 . .
C26 C28 H28B 109.5 . .
H28A C28 H28B 109.5 . .
C26 C28 H28C 109.5 . .
H28A C28 H28C 109.5 . .
H28B C28 H28C 109.5 . .
C26 C29 H29A 109.5 . .
C26 C29 H29B 109.5 . .
H29A C29 H29B 109.5 . .
C26 C29 H29C 109.5 . .
H29A C29 H29C 109.5 . .
H29B C29 H29C 109.5 . .
C27 C30 H30A 109.5 . .
C27 C30 H30B 109.5 . .
H30A C30 H30B 109.5 . .
C27 C30 H30C 109.5 . .
H30A C30 H30C 109.5 . .
H30B C30 H30C 109.5 . .
C27 C31 H31A 109.5 . .
C27 C31 H31B 109.5 . .
H31A C31 H31B 109.5 . .
C27 C31 H31C 109.5 . .
H31A C31 H31C 109.5 . .
H31B C31 H31C 109.5 . .
F7 C32 F8 108.1(10) . .
F7 C32 F9 107.6(9) . .
F8 C32 F9 105.0(10) . .
F7 C32 C33 111.2(9) . .
F8 C32 C33 112.7(9) . .
F9 C32 C33 111.9(9) . .
O9 C33 C34 128.4(8) . .
O9 C33 C32 111.0(8) . .
C34 C33 C32 120.6(8) . .
C33 C34 C35 122.6(8) . .
C33 C34 H34 118.7 . .
C35 C34 H34 118.7 . .
O10 C35 C34 127.6(8) . .
O10 C35 C36 113.1(8) . .
C34 C35 C36 119.2(8) . .
F11 C36 F10 106.9(10) . .
F11 C36 F12 103.1(11) . .
F10 C36 F12 104.9(10) . .
F11 C36 C35 113.3(9) . .
F10 C36 C35 116.2(10) . .
F12 C36 C35 111.4(9) . .
F15 C37 F14 108.2(11) . .
F15 C37 F13 105.9(11) . .
F14 C37 F13 104.8(10) . .
F15 C37 C38 111.2(9) . .
F14 C37 C38 114.4(10) . .
F13 C37 C38 111.9(9) . .
O11 C38 C39 128.5(9) . .
O11 C38 C37 114.1(8) . .
C39 C38 C37 117.4(9) . .
C38 C39 C40 121.4(8) . .
C38 C39 H39 119.3 . .
C40 C39 H39 119.3 . .
O12 C40 C39 128.3(8) . .
O12 C40 C41 113.4(8) . .
C39 C40 C41 118.3(8) . .
F18 C41 F16 111.7(10) . .
F18 C41 F17 105.8(10) . .
F16 C41 F17 106.5(9) . .
F18 C41 C40 111.1(8) . .
F16 C41 C40 112.1(9) . .
F17 C41 C40 109.4(8) . .
F22 C42 F23 106.2(8) . .
F22 C42 F24 106.4(9) . .
F23 C42 F24 105.3(8) . .
F22 C42 C43 112.7(8) . .
F23 C42 C43 114.4(8) . .
F24 C42 C43 111.3(7) . .
O13 C43 C44 128.1(8) . .
O13 C43 C42 112.5(8) . .
C44 C43 C42 119.4(8) . .
C45 C44 C43 120.5(7) . .
C45 C44 H44 119.7 . .
C43 C44 H44 119.7 . .
O14 C45 C44 128.6(8) . .
O14 C45 C46 114.2(8) . .
C44 C45 C46 117.2(7) . .
F20 C46 F21 107.0(8) . .
F20 C46 F19 106.4(8) . .
F21 C46 F19 107.0(9) . .
F20 C46 C45 115.0(8) . .
F21 C46 C45 111.1(7) . .
F19 C46 C45 109.9(8) . .
C52 C47 C48 119.6(8) . .
C52 C47 C53 120.4(8) . .
C48 C47 C53 120.0(8) . .
C49 C48 C47 119.4(8) . .
C49 C48 H48 120.3 . .
C47 C48 H48 120.3 . .
C50 C49 C48 119.6(8) . .
C50 C49 H49 120.2 . .
C48 C49 H49 120.2 . .
C51 C50 C49 121.9(9) . .
C51 C50 N9 118.9(9) . .
C49 C50 N9 119.2(8) . .
C50 C51 C52 119.0(8) . .
C50 C51 H51 120.5 . .
C52 C51 H51 120.5 . .
C47 C52 C51 120.6(8) . .
C47 C52 H52 119.7 . .
C51 C52 H52 119.7 . .
N8 C53 N7 108.2(8) . .
N8 C53 C47 125.1(7) . .
N7 C53 C47 126.7(7) . .
N8 C54 C56 110.1(7) . .
N8 C54 C55 101.0(6) . .
C56 C54 C55 116.2(7) . .
N8 C54 C57 104.4(7) . .
C56 C54 C57 110.6(8) . .
C55 C54 C57 113.3(7) . .
N7 C55 C58 105.8(8) . .
N7 C55 C59 109.7(7) . .
C58 C55 C59 110.7(8) . .
N7 C55 C54 100.0(7) . .
C58 C55 C54 112.9(7) . .
C59 C55 C54 116.6(8) . .
C54 C56 H56A 109.5 . .
C54 C56 H56B 109.5 . .
H56A C56 H56B 109.5 . .
C54 C56 H56C 109.5 . .
H56A C56 H56C 109.5 . .
H56B C56 H56C 109.5 . .
C54 C57 H57A 109.5 . .
C54 C57 H57B 109.5 . .
H57A C57 H57B 109.5 . .
C54 C57 H57C 109.5 . .
H57A C57 H57C 109.5 . .
H57B C57 H57C 109.5 . .
C55 C58 H58A 109.5 . .
C55 C58 H58B 109.5 . .
H58A C58 H58B 109.5 . .
C55 C58 H58C 109.5 . .
H58A C58 H58C 109.5 . .
H58B C58 H58C 109.5 . .
C55 C59 H59A 109.5 . .
C55 C59 H59B 109.5 . .
H59A C59 H59B 109.5 . .
C55 C59 H59C 109.5 . .
H59A C59 H59C 109.5 . .
H59B C59 H59C 109.5 . .

loop_
_geom_bond_atom_site_label_1
_geom_bond_atom_site_label_2
_geom_bond_distance
_geom_bond_site_symmetry_2
Tb1 O13 2.334(6) .
Tb1 O8 2.347(5) .
Tb1 O10 2.353(5) .
Tb1 O11 2.361(6) .
Tb1 O9 2.368(5) .
Tb1 O17 2.373(5) .
Tb1 O14 2.381(5) .
Tb1 O12 2.392(5) .
Cu1 O4 1.927(6) .
Cu1 O4 1.927(6) 2_666
Cu1 O3 1.943(6) 2_666
Cu1 O3 1.943(6) .
Cu1 O2 2.413(6) .
Cu1 O2 2.413(6) 2_666
F1 C14 1.243(13) .
F2 C14 1.217(12) .
F3 C14 1.481(18) .
F4 C18 1.313(10) .
F5 C18 1.338(11) .
F6 C18 1.325(10) .
F7 C32 1.290(11) .
F8 C32 1.297(14) .
F9 C32 1.325(11) .
F10 C36 1.294(12) .
F11 C36 1.293(12) .
F12 C36 1.340(14) .
F13 C37 1.320(13) .
F14 C37 1.286(12) .
F15 C37 1.272(12) .
F16 C41 1.292(12) .
F17 C41 1.309(12) .
F18 C41 1.270(11) .
F19 C46 1.336(11) .
F20 C46 1.321(10) .
F21 C46 1.330(11) .
F22 C42 1.319(11) .
F23 C42 1.332(10) .
F24 C42 1.339(11) .
O1 N1 1.265(9) .
O2 N2 1.299(9) .
O3 C15 1.246(10) .
O4 C17 1.261(9) .
O5 N3 1.201(12) .
O6 N3 1.203(12) .
O7B N4 1.287(10) .
O8 N5 1.326(8) .
O9 C33 1.263(9) .
O10 C35 1.272(10) .
O11 C38 1.259(10) .
O12 C40 1.264(10) .
O13 C43 1.275(9) .
O14 C45 1.234(9) .
O15 N6 1.238(12) .
O16 N6 1.224(13) .
O17 N8 1.285(8) .
O18 N7 1.272(8) .
O19 N9 1.216(10) .
O20 N9 1.212(10) .
N1 C7 1.380(11) .
N1 C12 1.507(12) .
N2 C7 1.342(10) .
N2 C8 1.508(11) .
N3 C4 1.463(12) .
N4 C25 1.357(11) .
N4 C27 1.503(13) .
N5 C25 1.309(10) .
N5 C26 1.485(11) .
N6 C22 1.465(13) .
N7 C53 1.358(10) .
N7 C55 1.491(11) .
N8 C53 1.341(10) .
N8 C54 1.494(10) .
N9 C50 1.488(12) .
C1 C2 1.379(12) .
C1 C6 1.396(13) .
C1 C7 1.463(12) .
C2 C3 1.382(14) .
C2 H2 0.9300 .
C3 C4 1.371(14) .
C3 H3 0.9300 .
C4 C5 1.341(13) .
C5 C6 1.383(14) .
C5 H5 0.9300 .
C6 H6 0.9300 .
C8 C11 1.513(12) .
C8 C10 1.528(12) .
C8 C12 1.529(13) .
C9 C12 1.513(14) .
C9 H9A 0.9600 .
C9 H9B 0.9600 .
C9 H9C 0.9600 .
C10 H10A 0.9600 .
C10 H10B 0.9600 .
C10 H10C 0.9600 .
C11 H11A 0.9600 .
C11 H11B 0.9600 .
C11 H11C 0.9600 .
C12 C13 1.529(13) .
C13 H13A 0.9600 .
C13 H13B 0.9600 .
C13 H13C 0.9600 .
C14 C15 1.495(13) .
C15 C16 1.411(12) .
C16 C17 1.378(12) .
C16 H16 0.9300 .
C17 C18 1.524(13) .
C19 C24 1.400(12) .
C19 C20 1.403(12) .
C19 C25 1.458(12) .
C20 C21 1.389(13) .
C20 H20 0.9300 .
C21 C22 1.377(14) .
C21 H21 0.9300 .
C22 C23 1.374(14) .
C23 C24 1.382(12) .
C23 H23 0.9300 .
C24 H24 0.9300 .
C26 C28 1.426(13) .
C26 C27 1.461(13) .
C26 C29 1.645(17) .
C27 C31 1.387(16) .
C27 C30 1.72(2) .
C28 H28A 0.9600 .
C28 H28B 0.9600 .
C28 H28C 0.9600 .
C29 H29A 0.9600 .
C29 H29B 0.9600 .
C29 H29C 0.9600 .
C30 H30A 0.9600 .
C30 H30B 0.9600 .
C30 H30C 0.9600 .
C31 H31A 0.9600 .
C31 H31B 0.9600 .
C31 H31C 0.9600 .
C32 C33 1.550(13) .
C33 C34 1.364(12) .
C34 C35 1.394(12) .
C34 H34 0.9300 .
C35 C36 1.506(12) .
C37 C38 1.526(13) .
C38 C39 1.375(13) .
C39 C40 1.391(12) .
C39 H39 0.9300 .
C40 C41 1.566(12) .
C42 C43 1.516(12) .
C43 C44 1.400(12) .
C44 C45 1.389(12) .
C44 H44 0.9300 .
C45 C46 1.520(12) .
C47 C52 1.384(11) .
C47 C48 1.403(11) .
C47 C53 1.469(12) .
C48 C49 1.384(12) .
C48 H48 0.9300 .
C49 C50 1.378(13) .
C49 H49 0.9300 .
C50 C51 1.365(12) .
C51 C52 1.390(11) .
C51 H51 0.9300 .
C52 H52 0.9300 .
C54 C56 1.524(12) .
C54 C55 1.542(11) .
C54 C57 1.555(12) .
C55 C58 1.508(13) .
C55 C59 1.524(12) .
C56 H56A 0.9600 .
C56 H56B 0.9600 .
C56 H56C 0.9600 .
C57 H57A 0.9600 .
C57 H57B 0.9600 .
C57 H57C 0.9600 .
C58 H58A 0.9600 .
C58 H58B 0.9600 .
C58 H58C 0.9600 .
C59 H59A 0.9600 .
C59 H59B 0.9600 .
C59 H59C 0.9600 .

loop_
_geom_torsion_atom_site_label_1
_geom_torsion_atom_site_label_2
_geom_torsion_atom_site_label_3
_geom_torsion_atom_site_label_4
_geom_torsion
_geom_torsion_site_symmetry_1
O4 Cu1 O2 N2 -168.1(8) .
O4 Cu1 O2 N2 11.9(8) 2_666
O3 Cu1 O2 N2 -81.1(8) 2_666
O3 Cu1 O2 N2 98.9(8) .
O2 Cu1 O2 N2 -39(14) 2_666
O4 Cu1 O3 C15 -9.0(7) .
O4 Cu1 O3 C15 171.0(7) 2_666
O3 Cu1 O3 C15 56(27) 2_666
O2 Cu1 O3 C15 73.9(7) .
O2 Cu1 O3 C15 -106.1(7) 2_666
O4 Cu1 O4 C17 -6(10) 2_666
O3 Cu1 O4 C17 -169.2(7) 2_666
O3 Cu1 O4 C17 10.8(7) .
O2 Cu1 O4 C17 -76.9(7) .
O2 Cu1 O4 C17 103.1(7) 2_666
O13 Tb1 O8 N5 -85.9(7) .
O10 Tb1 O8 N5 129.7(7) .
O11 Tb1 O8 N5 54.4(7) .
O9 Tb1 O8 N5 -152.9(7) .
O17 Tb1 O8 N5 166.6(6) .
O14 Tb1 O8 N5 -18.4(7) .
O12 Tb1 O8 N5 -5.9(9) .
O13 Tb1 O9 C33 174.8(8) .
O8 Tb1 O9 C33 -74.2(7) .
O10 Tb1 O9 C33 4.9(7) .
O11 Tb1 O9 C33 -11.8(9) .
O17 Tb1 O9 C33 78.8(7) .
O14 Tb1 O9 C33 -129.6(7) .
O12 Tb1 O9 C33 129.0(7) .
O13 Tb1 O10 C35 -18.8(8) .
O8 Tb1 O10 C35 73.1(7) .
O11 Tb1 O10 C35 169.7(7) .
O9 Tb1 O10 C35 -1.5(7) .
O17 Tb1 O10 C35 -81.5(7) .
O14 Tb1 O10 C35 119.9(7) .
O12 Tb1 O10 C35 -133.8(7) .
O13 Tb1 O11 C38 -17.4(9) .
O8 Tb1 O11 C38 -130.8(7) .
O10 Tb1 O11 C38 155.5(7) .
O9 Tb1 O11 C38 171.9(6) .
O17 Tb1 O11 C38 89.1(7) .
O14 Tb1 O11 C38 -58.1(7) .
O12 Tb1 O11 C38 20.7(7) .
O13 Tb1 O12 C40 132.2(7) .
O8 Tb1 O12 C40 43.5(8) .
O10 Tb1 O12 C40 -80.1(7) .
O11 Tb1 O12 C40 -21.9(7) .
O9 Tb1 O12 C40 178.1(6) .
O17 Tb1 O12 C40 -131.2(7) .
O14 Tb1 O12 C40 56.0(7) .
O8 Tb1 O13 C43 79.4(7) .
O10 Tb1 O13 C43 162.3(6) .
O11 Tb1 O13 C43 -30.0(8) .
O9 Tb1 O13 C43 145.0(7) .
O17 Tb1 O13 C43 -140.6(7) .
O14 Tb1 O13 C43 11.1(7) .
O12 Tb1 O13 C43 -67.9(7) .
O13 Tb1 O14 C45 -14.5(7) .
O8 Tb1 O14 C45 -124.5(7) .
O10 Tb1 O14 C45 -171.5(6) .
O11 Tb1 O14 C45 138.0(7) .
O9 Tb1 O14 C45 -70.3(7) .
O17 Tb1 O14 C45 49.0(9) .
O12 Tb1 O14 C45 62.3(7) .
O13 Tb1 O17 N8 60.6(7) .
O8 Tb1 O17 N8 172.6(6) .
O10 Tb1 O17 N8 -149.5(7) .
O11 Tb1 O17 N8 -78.9(7) .
O9 Tb1 O17 N8 133.1(7) .
O14 Tb1 O17 N8 1.8(9) .
O12 Tb1 O17 N8 -11.5(6) .
Cu1 O2 N2 C7 109.3(9) .
Cu1 O2 N2 C8 -83.7(10) .
Tb1 O8 N5 C25 78.8(10) .
Tb1 O8 N5 C26 -106.7(9) .
Tb1 O17 N8 C53 75.6(10) .
Tb1 O17 N8 C54 -113.6(7) .
C6 C1 C2 C3 1.3(15) .
C7 C1 C2 C3 -178.2(9) .
C1 C2 C3 C4 0.1(16) .
C2 C3 C4 C5 -2.7(16) .
C2 C3 C4 N3 177.6(9) .
O5 N3 C4 C5 -178.9(11) .
O6 N3 C4 C5 4.0(16) .
O5 N3 C4 C3 0.7(15) .
O6 N3 C4 C3 -176.4(11) .
C3 C4 C5 C6 3.8(17) .
N3 C4 C5 C6 -176.5(10) .
C4 C5 C6 C1 -2.3(18) .
C2 C1 C6 C5 -0.3(16) .
C7 C1 C6 C5 179.3(10) .
O2 N2 C7 N1 179.6(8) .
C8 N2 C7 N1 12.0(10) .
O2 N2 C7 C1 2.2(14) .
C8 N2 C7 C1 -165.4(8) .
O1 N1 C7 N2 177.4(9) .
C12 N1 C7 N2 7.1(10) .
O1 N1 C7 C1 -5.1(15) .
C12 N1 C7 C1 -175.4(8) .
C2 C1 C7 N2 170.7(9) .
C6 C1 C7 N2 -8.8(14) .
C2 C1 C7 N1 -6.2(13) .
C6 C1 C7 N1 174.3(10) .
O2 N2 C8 C11 -73.3(10) .
C7 N2 C8 C11 95.1(9) .
O2 N2 C8 C10 45.1(11) .
C7 N2 C8 C10 -146.5(8) .
O2 N2 C8 C12 166.8(7) .
C7 N2 C8 C12 -24.8(9) .
O1 N1 C12 C9 -72.2(11) .
C7 N1 C12 C9 99.0(9) .
O1 N1 C12 C8 166.6(8) .
C7 N1 C12 C8 -22.2(10) .
O1 N1 C12 C13 44.6(12) .
C7 N1 C12 C13 -144.2(9) .
N2 C8 C12 N1 25.7(8) .
C11 C8 C12 N1 -85.6(9) .
C10 C8 C12 N1 144.4(8) .
N2 C8 C12 C9 -87.5(9) .
C11 C8 C12 C9 161.2(9) .
C10 C8 C12 C9 31.2(13) .
N2 C8 C12 C13 143.7(8) .
C11 C8 C12 C13 32.4(12) .
C10 C8 C12 C13 -97.7(10) .
Cu1 O3 C15 C16 5.9(13) .
Cu1 O3 C15 C14 -176.1(8) .
F2 C14 C15 O3 -162.2(13) .
F1 C14 C15 O3 4.1(19) .
F3 C14 C15 O3 100.9(11) .
F2 C14 C15 C16 16(2) .
F1 C14 C15 C16 -177.7(12) .
F3 C14 C15 C16 -80.9(12) .
O3 C15 C16 C17 -0.7(15) .
C14 C15 C16 C17 -178.6(10) .
Cu1 O4 C17 C16 -9.5(13) .
Cu1 O4 C17 C18 174.6(5) .
C15 C16 C17 O4 2.6(15) .
C15 C16 C17 C18 178.2(8) .
O4 C17 C18 F4 -178.5(8) .
C16 C17 C18 F4 5.2(13) .
O4 C17 C18 F6 -57.4(10) .
C16 C17 C18 F6 126.3(9) .
O4 C17 C18 F5 59.6(9) .
C16 C17 C18 F5 -116.6(9) .
C24 C19 C20 C21 1.2(13) .
C25 C19 C20 C21 -179.9(8) .
C19 C20 C21 C22 0.9(15) .
C20 C21 C22 C23 -1.8(15) .
C20 C21 C22 N6 178.7(9) .
O16 N6 C22 C23 2.7(14) .
O15 N6 C22 C23 -179.1(9) .
O16 N6 C22 C21 -177.9(10) .
O15 N6 C22 C21 0.4(14) .
C21 C22 C23 C24 0.6(15) .
N6 C22 C23 C24 -179.9(8) .
C22 C23 C24 C19 1.5(13) .
C20 C19 C24 C23 -2.4(12) .
C25 C19 C24 C23 178.7(7) .
O8 N5 C25 N4 -176.1(7) .
C26 N5 C25 N4 9.1(11) .
O8 N5 C25 C19 6.8(13) .
C26 N5 C25 C19 -168.0(9) .
O7B N4 C25 N5 173.1(10) .
C27 N4 C25 N5 0.8(12) .
O7B N4 C25 C19 -9.8(16) .
C27 N4 C25 C19 177.9(10) .
C24 C19 C25 N5 23.8(13) .
C20 C19 C25 N5 -155.1(8) .
C24 C19 C25 N4 -152.7(9) .
C20 C19 C25 N4 28.4(13) .
C25 N5 C26 C28 -160.3(10) .
O8 N5 C26 C28 24.5(14) .
C25 N5 C26 C27 -15.3(12) .
O8 N5 C26 C27 169.6(8) .
C25 N5 C26 C29 88.2(10) .
O8 N5 C26 C29 -87.0(10) .
C28 C26 C27 C31 -68(2) .
N5 C26 C27 C31 153.1(14) .
C29 C26 C27 C31 48.7(18) .
C28 C26 C27 N4 152.2(12) .
N5 C26 C27 N4 13.6(12) .
C29 C26 C27 N4 -90.8(11) .
C28 C26 C27 C30 48.3(16) .
N5 C26 C27 C30 -90.3(10) .
C29 C26 C27 C30 165.3(10) .
O7B N4 C27 C31 32(2) .
C25 N4 C27 C31 -156.1(12) .
O7B N4 C27 C26 177.7(11) .
C25 N4 C27 C26 -9.9(13) .
O7B N4 C27 C30 -80.4(13) .
C25 N4 C27 C30 92.0(11) .
Tb1 O9 C33 C34 -6.4(14) .
Tb1 O9 C33 C32 176.0(6) .
F7 C32 C33 O9 -63.2(12) .
F8 C32 C33 O9 58.3(11) .
F9 C32 C33 O9 176.3(9) .
F7 C32 C33 C34 118.9(10) .
F8 C32 C33 C34 -119.6(10) .
F9 C32 C33 C34 -1.5(14) .
O9 C33 C34 C35 2.4(16) .
C32 C33 C34 C35 179.8(9) .
Tb1 O10 C35 C34 -0.6(13) .
Tb1 O10 C35 C36 179.8(6) .
C33 C34 C35 O10 1.2(15) .
C33 C34 C35 C36 -179.2(9) .
O10 C35 C36 F11 -49.5(13) .
C34 C35 C36 F11 131.0(11) .
O10 C35 C36 F10 -173.8(10) .
C34 C35 C36 F10 6.6(15) .
O10 C35 C36 F12 66.2(12) .
C34 C35 C36 F12 -113.4(11) .
Tb1 O11 C38 C39 -14.3(14) .
Tb1 O11 C38 C37 165.6(6) .
F15 C37 C38 O11 -86.0(12) .
F14 C37 C38 O11 151.1(10) .
F13 C37 C38 O11 32.2(12) .
F15 C37 C38 C39 93.9(12) .
F14 C37 C38 C39 -29.0(14) .
F13 C37 C38 C39 -147.9(10) .
O11 C38 C39 C40 -3.7(15) .
C37 C38 C39 C40 176.4(8) .
Tb1 O12 C40 C39 17.5(13) .
Tb1 O12 C40 C41 -162.8(6) .
C38 C39 C40 O12 1.7(15) .
C38 C39 C40 C41 -178.0(8) .
O12 C40 C41 F18 48.8(12) .
C39 C40 C41 F18 -131.5(10) .
O12 C40 C41 F16 174.5(9) .
C39 C40 C41 F16 -5.8(13) .
O12 C40 C41 F17 -67.6(11) .
C39 C40 C41 F17 112.1(10) .
Tb1 O13 C43 C44 -6.5(13) .
Tb1 O13 C43 C42 170.8(5) .
F22 C42 C43 O13 -76.2(9) .
F23 C42 C43 O13 162.4(7) .
F24 C42 C43 O13 43.2(11) .
F22 C42 C43 C44 101.4(10) .
F23 C42 C43 C44 -20.0(12) .
F24 C42 C43 C44 -139.2(8) .
O13 C43 C44 C45 -2.7(13) .
C42 C43 C44 C45 -179.9(8) .
Tb1 O14 C45 C44 13.3(13) .
Tb1 O14 C45 C46 -168.4(5) .
C43 C44 C45 O14 -0.9(14) .
C43 C44 C45 C46 -179.2(8) .
O14 C45 C46 F20 -170.6(7) .
C44 C45 C46 F20 7.9(12) .
O14 C45 C46 F21 -48.9(10) .
C44 C45 C46 F21 129.6(8) .
O14 C45 C46 F19 69.3(10) .
C44 C45 C46 F19 -112.1(9) .
C52 C47 C48 C49 0.0(13) .
C53 C47 C48 C49 -177.2(8) .
C47 C48 C49 C50 0.4(13) .
C48 C49 C50 C51 -1.1(14) .
C48 C49 C50 N9 179.5(8) .
O20 N9 C50 C51 -176.3(9) .
O19 N9 C50 C51 3.8(13) .
O20 N9 C50 C49 3.2(13) .
O19 N9 C50 C49 -176.7(9) .
C49 C50 C51 C52 1.3(14) .
N9 C50 C51 C52 -179.2(7) .
C48 C47 C52 C51 0.2(12) .
C53 C47 C52 C51 177.5(7) .
C50 C51 C52 C47 -0.9(13) .
O17 N8 C53 N7 -175.2(7) .
C54 N8 C53 N7 13.2(9) .
O17 N8 C53 C47 6.9(13) .
C54 N8 C53 C47 -164.7(7) .
O18 N7 C53 N8 -179.8(7) .
C55 N7 C53 N8 6.1(10) .
O18 N7 C53 C47 -1.9(14) .
C55 N7 C53 C47 -176.1(8) .
C52 C47 C53 N8 26.3(12) .
C48 C47 C53 N8 -156.5(8) .
C52 C47 C53 N7 -151.2(8) .
C48 C47 C53 N7 26.0(13) .
O17 N8 C54 C56 38.8(10) .
C53 N8 C54 C56 -149.1(8) .
O17 N8 C54 C55 162.2(6) .
C53 N8 C54 C55 -25.7(9) .
O17 N8 C54 C57 -80.0(9) .
C53 N8 C54 C57 92.1(8) .
O18 N7 C55 C58 -78.1(10) .
C53 N7 C55 C58 96.2(8) .
O18 N7 C55 C59 41.4(11) .
C53 N7 C55 C59 -144.3(7) .
O18 N7 C55 C54 164.5(8) .
C53 N7 C55 C54 -21.2(9) .
N8 C54 C55 N7 26.0(8) .
C56 C54 C55 N7 145.1(8) .
C57 C54 C55 N7 -85.1(8) .
N8 C54 C55 C58 -86.0(9) .
C56 C54 C55 C58 33.1(11) .
C57 C54 C55 C58 162.9(8) .
N8 C54 C55 C59 144.1(8) .
C56 C54 C55 C59 -96.8(10) .
C57 C54 C55 C59 33.0(11) .
